data_7023228
loop_
_publ_author_name
'Arrowsmith, Merle'
'Crimmin, Mark R.'
'Hill, Michael S.'
'Kociok-K\"ohn, Gabriele'

_publ_section_title
;
 Beryllium derivatives of a phenyl-substituted \b-diketiminate: a
 well-defined ring opening reaction of tetrahydrofuran.
;
_journal_issue 26
_journal_name_full 'Dalton transactions (Cambridge, England : 2003)'
_journal_page_first 9720
_journal_page_last 9726
_journal_paper_doi 10.1039/c3dt51021b
_journal_volume 42
_journal_year 2013
_chemical_formula_sum 'C39 H45 N2'
_chemical_formula_weight 541.77
_chemical_name_systematic
;
?
;
_space_group_IT_number 14
_symmetry_cell_setting monoclinic
_symmetry_space_group_name_Hall '-P 2ybc'
_symmetry_space_group_name_H-M 'P 1 21/c 1'
_atom_sites_solution_hydrogens geom
_atom_sites_solution_primary direct
_atom_sites_solution_secondary difmap
_audit_creation_method SHELXL-97
_cell_angle_alpha 90.00
_cell_angle_beta 110.355(1)
_cell_angle_gamma 90.00
_cell_formula_units_Z 4
_cell_length_a 13.1744(2)
_cell_length_b 15.6545(4)
_cell_length_c 16.8459(4)
_cell_measurement_reflns_used 41445
_cell_measurement_temperature 150(2)
_cell_measurement_theta_max 27.485
_cell_measurement_theta_min 2.910
_cell_volume 3257.33(13)
_computing_cell_refinement 'HKL Scalepack (Otwinowski & Minor 1997)'
_computing_data_collection 'Collect (Bruker AXS BV, 1997-2004)'
_computing_data_reduction 'Denzo & Scalepack (Otwinowski & Minor, 1997)'
_computing_molecular_graphics 'ORTEX (P.McArdle, 1995)'
_computing_publication_material 'SHELXL-97/2 (Sheldrick,1997)'
_computing_structure_refinement 'SHELXL-97 (Sheldrick, 1997)'
_computing_structure_solution 'SHELXS-97 (Sheldrick, 1990)'
_diffrn_ambient_temperature 150(2)
_diffrn_measured_fraction_theta_full 0.995
_diffrn_measured_fraction_theta_max 0.995
_diffrn_measurement_device_type '95mm CCD camera on \k-goniostat'
_diffrn_measurement_method CCD
_diffrn_radiation_monochromator graphite
_diffrn_radiation_source 'fine-focus sealed tube'
_diffrn_radiation_type MoK\a
_diffrn_radiation_wavelength 0.71073
_diffrn_reflns_av_R_equivalents 0.1158
_diffrn_reflns_av_sigmaI/netI 0.0619
_diffrn_reflns_limit_h_max 16
_diffrn_reflns_limit_h_min -16
_diffrn_reflns_limit_k_max 19
_diffrn_reflns_limit_k_min -19
_diffrn_reflns_limit_l_max 21
_diffrn_reflns_limit_l_min -21
_diffrn_reflns_number 55301
_diffrn_reflns_theta_full 26.37
_diffrn_reflns_theta_max 26.37
_diffrn_reflns_theta_min 4.05
_exptl_absorpt_coefficient_mu 0.063
_exptl_absorpt_correction_T_max 1.00
_exptl_absorpt_correction_T_min 0.90
_exptl_absorpt_correction_type multi-scan
_exptl_absorpt_process_details
;
?
;
_exptl_crystal_colour Colourless
_exptl_crystal_density_diffrn 1.105
_exptl_crystal_density_method 'not measured'
_exptl_crystal_description Block
_exptl_crystal_F_000 1172
_exptl_crystal_size_max 0.20
_exptl_crystal_size_mid 0.10
_exptl_crystal_size_min 0.10
_refine_diff_density_max 0.473
_refine_diff_density_min -0.366
_refine_diff_density_rms 0.049
_refine_ls_extinction_method none
_refine_ls_goodness_of_fit_ref 1.045
_refine_ls_hydrogen_treatment constr
_refine_ls_matrix_type full
_refine_ls_number_parameters 371
_refine_ls_number_reflns 6636
_refine_ls_number_restraints 0
_refine_ls_restrained_S_all 1.045
_refine_ls_R_factor_all 0.1224
_refine_ls_R_factor_gt 0.0711
_refine_ls_shift/su_max 0.000
_refine_ls_shift/su_mean 0.000
_refine_ls_structure_factor_coef Fsqd
_refine_ls_weighting_details 'calc w=1/[\s^2^(Fo^2^)+(0.0742P)^2^+2.6321P] where P=(Fo^2^+2Fc^2^)/3'
_refine_ls_weighting_scheme calc
_refine_ls_wR_factor_gt 0.1621
_refine_ls_wR_factor_ref 0.1924
_reflns_number_gt 4150
_reflns_number_total 6636
_reflns_threshold_expression >2sigma(I)
_cod_data_source_file c3dt51021b.cif
_cod_data_source_block c:\xray\mark\k08msh38\maxus\k08msh38
_cod_depositor_comments
;
The following automatic conversions were performed:

'_symmetry_cell_setting' value 'Monoclinic' changed to 'monoclinic'
according to /home/saulius/struct/CIF-dictionaries/cif_core.dic
dictionary named 'cif_core.dic' version 2.4.2 from
2011-04-26.

'_exptl_absorpt_correction_type' value 'Multi-Scan'
changed to 'multi-scan' according to
/home/saulius/struct/CIF-dictionaries/cif_core.dic dictionary named
'cif_core.dic' version 2.4.2 from 2011-04-26.

Automatic conversion script
Id: cif_fix_values 1891 2012-01-12 08:04:46Z andrius 
;
_cod_original_cell_volume 3257.32(12)
_cod_original_sg_symbol_H-M P21/c
_cod_database_code 7023228

loop_
_symmetry_equiv_pos_as_xyz
'x, y, z'
'-x, y+1/2, -z+1/2'
'-x, -y, -z'
'x, -y-1/2, z-1/2'

loop_
_atom_site_label
_atom_site_type_symbol
_atom_site_fract_x
_atom_site_fract_y
_atom_site_fract_z
_atom_site_U_iso_or_equiv
_atom_site_adp_type
_atom_site_occupancy
_atom_site_symmetry_multiplicity
_atom_site_calc_flag
_atom_site_refinement_flags
N1 N 0.54388(17) 0.20922(14) 0.21938(12) 0.0313(5) Uani 1 1 d .
N2 N 0.74761(16) 0.20347(14) 0.34695(13) 0.0306(5) Uani 1 1 d .
C1 C 0.5048(2) 0.20629(16) 0.27889(15) 0.0298(6) Uani 1 1 d .
C2 C 0.5782(2) 0.21186(17) 0.36466(15) 0.0319(6) Uani 1 1 d .
H2 H 0.5445 0.2155 0.4061 0.044(8) Uiso 1 1 calc R
C3 C 0.6957(2) 0.21288(16) 0.39839(15) 0.0297(6) Uani 1 1 d .
C4 C 0.7573(2) 0.22536(16) 0.49201(15) 0.0302(6) Uani 1 1 d .
C5 C 0.7185(2) 0.28778(18) 0.53023(17) 0.0361(6) Uani 1 1 d .
H5 H 0.6573 0.3210 0.4989 0.043 Uiso 1 1 calc R
C6 C 0.7714(2) 0.30155(19) 0.61720(17) 0.0419(7) Uani 1 1 d .
H6 H 0.7450 0.3451 0.6443 0.050 Uiso 1 1 calc R
C7 C 0.8632(2) 0.2529(2) 0.66670(17) 0.0428(7) Uani 1 1 d .
H7 H 0.8971 0.2644 0.7254 0.051 Uiso 1 1 calc R
C8 C 0.9015(2) 0.1905(2) 0.62934(17) 0.0405(7) Uani 1 1 d .
H8 H 0.9623 0.1572 0.6611 0.049 Uiso 1 1 calc R
C9 C 0.8491(2) 0.17606(18) 0.54254(16) 0.0348(6) Uani 1 1 d .
H9 H 0.8753 0.1319 0.5160 0.042 Uiso 1 1 calc R
C10 C 0.3828(2) 0.19586(17) 0.25706(15) 0.0301(6) Uani 1 1 d .
C11 C 0.3502(2) 0.13358(17) 0.29917(16) 0.0329(6) Uani 1 1 d .
H11 H 0.4020 0.0990 0.3399 0.040 Uiso 1 1 calc R
C12 C 0.2386(2) 0.12116(19) 0.28148(17) 0.0389(6) Uani 1 1 d .
H12 H 0.2164 0.0774 0.3110 0.047 Uiso 1 1 calc R
C13 C 0.1577(2) 0.1710(2) 0.22156(18) 0.0446(7) Uani 1 1 d .
H13 H 0.0832 0.1610 0.2115 0.053 Uiso 1 1 calc R
C14 C 0.1889(2) 0.2331(2) 0.17897(19) 0.0452(7) Uani 1 1 d .
H14 H 0.1369 0.2677 0.1385 0.054 Uiso 1 1 calc R
C15 C 0.3004(2) 0.24517(19) 0.19614(17) 0.0391(7) Uani 1 1 d .
H15 H 0.3221 0.2883 0.1657 0.047 Uiso 1 1 calc R
C16 C 0.47562(19) 0.20142(17) 0.13063(15) 0.0298(6) Uani 1 1 d .
C17 C 0.4585(2) 0.27511(18) 0.08040(17) 0.0370(6) Uani 1 1 d .
C18 C 0.3977(2) 0.2669(2) -0.00642(18) 0.0449(7) Uani 1 1 d .
H18 H 0.3859 0.3160 -0.0415 0.054 Uiso 1 1 calc R
C19 C 0.3542(2) 0.1891(2) -0.04253(18) 0.0504(8) Uani 1 1 d .
H19 H 0.3142 0.1854 -0.1014 0.060 Uiso 1 1 calc R
C20 C 0.3696(2) 0.1183(2) 0.00720(18) 0.0463(7) Uani 1 1 d .
H20 H 0.3380 0.0657 -0.0171 0.056 Uiso 1 1 calc R
C21 C 0.4321(2) 0.12193(18) 0.09488(16) 0.0357(6) Uani 1 1 d .
C22 C 0.4513(2) 0.04135(18) 0.14770(19) 0.0438(7) Uani 1 1 d .
H22 H 0.4821 0.0584 0.2086 0.066 Uiso 1 1 calc R
C23 C 0.3422(3) -0.0039(2) 0.1334(2) 0.0655(10) Uani 1 1 d .
H23A H 0.3546 -0.0558 0.1681 0.098 Uiso 1 1 calc R
H23B H 0.3088 -0.0192 0.0735 0.098 Uiso 1 1 calc R
H23C H 0.2939 0.0345 0.1495 0.098 Uiso 1 1 calc R
C24 C 0.5301(3) -0.0192(2) 0.1303(2) 0.0617(9) Uani 1 1 d .
H24A H 0.5398 -0.0696 0.1668 0.093 Uiso 1 1 calc R
H24B H 0.5999 0.0095 0.1421 0.093 Uiso 1 1 calc R
H24C H 0.5018 -0.0369 0.0708 0.093 Uiso 1 1 calc R
C25 C 0.5000(3) 0.3623(2) 0.1202(2) 0.0507(8) Uani 1 1 d .
H25 H 0.4953 0.3616 0.1782 0.076 Uiso 1 1 calc R
C26 C 0.6152(3) 0.3801(3) 0.1314(3) 0.0813(13) Uani 1 1 d .
H26A H 0.6355 0.4366 0.1572 0.122 Uiso 1 1 calc R
H26B H 0.6244 0.3791 0.0761 0.122 Uiso 1 1 calc R
H26C H 0.6617 0.3365 0.1682 0.122 Uiso 1 1 calc R
C27 C 0.4212(3) 0.4356(3) 0.0694(3) 0.0830(13) Uani 1 1 d .
H27A H 0.3465 0.4210 0.0633 0.125 Uiso 1 1 calc R
H27B H 0.4271 0.4416 0.0133 0.125 Uiso 1 1 calc R
H27C H 0.4413 0.4896 0.1004 0.125 Uiso 1 1 calc R
C28 C 0.8657(2) 0.19684(16) 0.37347(15) 0.0292(5) Uani 1 1 d .
C29 C 0.9373(2) 0.26679(17) 0.40614(15) 0.0325(6) Uani 1 1 d .
C30 C 1.0514(2) 0.2542(2) 0.42973(18) 0.0409(7) Uani 1 1 d .
H30 H 1.0991 0.3007 0.4523 0.049 Uiso 1 1 calc R
C31 C 1.0929(2) 0.1764(2) 0.42033(19) 0.0473(8) Uani 1 1 d .
H31 H 1.1690 0.1679 0.4378 0.057 Uiso 1 1 calc R
C32 C 1.0213(2) 0.1095(2) 0.3846(2) 0.0461(7) Uani 1 1 d .
H32 H 1.0504 0.0559 0.3768 0.055 Uiso 1 1 calc R
C33 C 0.9067(2) 0.11771(18) 0.35924(17) 0.0377(6) Uani 1 1 d .
C34 C 0.8296(3) 0.0428(2) 0.3193(2) 0.0547(8) Uani 1 1 d .
H34 H 0.7545 0.0657 0.2923 0.082 Uiso 1 1 calc R
C35 C 0.8588(3) -0.0066(2) 0.2557(2) 0.0616(9) Uani 1 1 d .
H35A H 0.8585 0.0312 0.2092 0.092 Uiso 1 1 calc R
H35B H 0.8061 -0.0526 0.2334 0.092 Uiso 1 1 calc R
H35C H 0.9312 -0.0312 0.2821 0.092 Uiso 1 1 calc R
C36 C 0.8306(6) -0.0182(3) 0.3875(3) 0.133(3) Uani 1 1 d .
H36A H 0.7816 -0.0659 0.3628 0.199 Uiso 1 1 calc R
H36B H 0.8066 0.0112 0.4292 0.199 Uiso 1 1 calc R
H36C H 0.9042 -0.0399 0.4153 0.199 Uiso 1 1 calc R
C37 C 0.8946(2) 0.35513(17) 0.41272(17) 0.0369(6) Uani 1 1 d .
H37 H 0.8149 0.3509 0.4007 0.055 Uiso 1 1 calc R
C38 C 0.9489(3) 0.3898(2) 0.50350(18) 0.0462(7) Uani 1 1 d .
H38A H 0.9208 0.4470 0.5075 0.069 Uiso 1 1 calc R
H38B H 1.0274 0.3928 0.5169 0.069 Uiso 1 1 calc R
H38C H 0.9329 0.3516 0.5437 0.069 Uiso 1 1 calc R
C39 C 0.9134(3) 0.4164(2) 0.35091(19) 0.0493(8) Uani 1 1 d .
H39A H 0.8842 0.4726 0.3572 0.074 Uiso 1 1 calc R
H39B H 0.8769 0.3955 0.2931 0.074 Uiso 1 1 calc R
H39C H 0.9912 0.4213 0.3619 0.074 Uiso 1 1 calc R

loop_
_atom_site_aniso_label
_atom_site_aniso_U_11
_atom_site_aniso_U_22
_atom_site_aniso_U_33
_atom_site_aniso_U_23
_atom_site_aniso_U_13
_atom_site_aniso_U_12
N1 0.0324(12) 0.0360(12) 0.0285(11) -0.0008(9) 0.0145(9) -0.0023(9)
N2 0.0287(11) 0.0334(12) 0.0340(11) -0.0017(9) 0.0162(9) -0.0004(9)
C1 0.0313(14) 0.0269(13) 0.0337(13) -0.0015(11) 0.0144(11) 0.0013(10)
C2 0.0309(14) 0.0393(15) 0.0288(13) -0.0015(11) 0.0146(11) -0.0001(11)
C3 0.0343(14) 0.0281(14) 0.0288(13) 0.0002(10) 0.0137(11) -0.0010(11)
C4 0.0317(14) 0.0326(14) 0.0302(13) -0.0012(10) 0.0156(11) -0.0061(11)
C5 0.0349(15) 0.0392(16) 0.0355(14) 0.0019(12) 0.0140(12) 0.0003(12)
C6 0.0497(17) 0.0473(18) 0.0351(15) -0.0102(13) 0.0230(13) -0.0082(14)
C7 0.0430(17) 0.0581(19) 0.0283(14) -0.0012(13) 0.0137(12) -0.0111(14)
C8 0.0346(15) 0.0535(19) 0.0327(14) 0.0092(13) 0.0107(12) 0.0012(13)
C9 0.0347(15) 0.0393(16) 0.0338(14) 0.0026(12) 0.0162(12) -0.0008(11)
C10 0.0302(14) 0.0352(14) 0.0280(12) -0.0056(11) 0.0140(10) -0.0009(11)
C11 0.0326(14) 0.0379(15) 0.0297(13) -0.0027(11) 0.0125(11) 0.0020(11)
C12 0.0395(16) 0.0439(17) 0.0400(15) -0.0054(13) 0.0224(13) -0.0068(13)
C13 0.0275(15) 0.064(2) 0.0447(16) -0.0064(15) 0.0157(13) -0.0035(13)
C14 0.0320(16) 0.059(2) 0.0432(16) 0.0046(14) 0.0119(13) 0.0092(14)
C15 0.0367(16) 0.0469(17) 0.0373(15) 0.0043(13) 0.0173(12) 0.0034(13)
C16 0.0253(13) 0.0380(15) 0.0282(13) -0.0002(11) 0.0120(10) 0.0003(11)
C17 0.0373(15) 0.0428(17) 0.0366(14) 0.0008(12) 0.0203(12) 0.0032(12)
C18 0.0449(17) 0.061(2) 0.0338(15) 0.0113(14) 0.0200(13) 0.0123(15)
C19 0.0420(17) 0.078(2) 0.0293(14) -0.0049(15) 0.0106(12) 0.0049(16)
C20 0.0413(17) 0.059(2) 0.0392(16) -0.0159(15) 0.0151(13) -0.0065(14)
C21 0.0328(14) 0.0443(17) 0.0349(14) -0.0074(12) 0.0177(12) -0.0030(12)
C22 0.0564(19) 0.0355(16) 0.0488(17) -0.0092(13) 0.0300(15) -0.0050(13)
C23 0.083(3) 0.055(2) 0.075(2) -0.0154(18) 0.049(2) -0.0212(19)
C24 0.081(3) 0.046(2) 0.071(2) -0.0006(17) 0.042(2) 0.0060(17)
C25 0.067(2) 0.0423(18) 0.0494(18) 0.0051(14) 0.0293(16) -0.0010(15)
C26 0.057(2) 0.063(3) 0.133(4) -0.028(2) 0.046(2) -0.0070(19)
C27 0.068(3) 0.051(2) 0.131(4) 0.011(2) 0.035(3) 0.0082(19)
C28 0.0301(13) 0.0348(14) 0.0255(12) 0.0028(10) 0.0130(10) 0.0012(11)
C29 0.0342(14) 0.0392(16) 0.0272(13) 0.0022(11) 0.0144(11) -0.0015(11)
C30 0.0332(15) 0.0478(18) 0.0435(16) 0.0013(13) 0.0155(12) -0.0066(13)
C31 0.0318(16) 0.062(2) 0.0540(18) 0.0066(15) 0.0217(14) 0.0065(14)
C32 0.0430(17) 0.0444(18) 0.0595(19) 0.0038(15) 0.0288(15) 0.0101(14)
C33 0.0394(16) 0.0374(16) 0.0431(15) 0.0013(12) 0.0228(13) 0.0020(12)
C34 0.054(2) 0.0411(18) 0.077(2) -0.0155(16) 0.0332(17) -0.0009(14)
C35 0.074(2) 0.048(2) 0.063(2) -0.0065(16) 0.0243(18) 0.0168(17)
C36 0.253(7) 0.078(3) 0.126(4) -0.047(3) 0.141(5) -0.095(4)
C37 0.0398(15) 0.0352(15) 0.0377(15) 0.0003(12) 0.0159(12) -0.0050(12)
C38 0.0548(19) 0.0443(18) 0.0439(16) -0.0058(13) 0.0229(14) -0.0121(14)
C39 0.066(2) 0.0389(17) 0.0474(17) 0.0027(14) 0.0253(16) -0.0041(15)

loop_
_atom_type_symbol
_atom_type_description
_atom_type_scat_dispersion_real
_atom_type_scat_dispersion_imag
_atom_type_scat_source
C C 0.0033 0.0016 'International Tables Vol C Tables 4.2.6.8 and 6.1.1.4'
H H 0.0000 0.0000 'International Tables Vol C Tables 4.2.6.8 and 6.1.1.4'
N N 0.0061 0.0033 'International Tables Vol C Tables 4.2.6.8 and 6.1.1.4'

loop_
_geom_angle_atom_site_label_1
_geom_angle_atom_site_label_2
_geom_angle_atom_site_label_3
_geom_angle
C1 N1 C16 121.9(2)
C3 N2 C28 124.0(2)
N1 C1 C2 118.3(2)
N1 C1 C10 119.5(2)
C2 C1 C10 122.2(2)
C1 C2 C3 130.4(2)
C1 C2 H2 114.8
C3 C2 H2 114.8
N2 C3 C2 118.7(2)
N2 C3 C4 119.9(2)
C2 C3 C4 121.4(2)
C5 C4 C9 118.8(2)
C5 C4 C3 115.5(2)
C9 C4 C3 125.7(2)
C4 C5 C6 118.1(3)
C4 C5 H5 120.9
C6 C5 H5 120.9
C5 C6 C7 122.7(3)
C5 C6 H6 118.6
C7 C6 H6 118.6
C8 C7 C6 119.4(3)
C8 C7 H7 120.3
C6 C7 H7 120.3
C7 C8 C9 118.3(3)
C7 C8 H8 120.8
C9 C8 H8 120.8
C8 C9 C4 122.6(3)
C8 C9 H9 118.7
C4 C9 H9 118.7
C11 C10 C15 117.5(2)
C11 C10 C1 116.6(2)
C15 C10 C1 125.9(2)
C10 C11 C12 119.0(2)
C10 C11 H11 120.5
C12 C11 H11 120.5
C11 C12 C13 123.0(3)
C11 C12 H12 118.5
C13 C12 H12 118.5
C14 C13 C12 118.7(3)
C14 C13 H13 120.6
C12 C13 H13 120.6
C13 C14 C15 118.3(3)
C13 C14 H14 120.8
C15 C14 H14 120.8
C14 C15 C10 123.5(3)
C14 C15 H15 118.3
C10 C15 H15 118.3
C17 C16 C21 120.7(2)
C17 C16 N1 117.6(2)
C21 C16 N1 121.6(2)
C16 C17 C18 117.7(3)
C16 C17 C25 120.7(2)
C18 C17 C25 121.5(3)
C19 C18 C17 122.2(3)
C19 C18 H18 118.9
C17 C18 H18 118.9
C20 C19 C18 119.5(3)
C20 C19 H19 120.3
C18 C19 H19 120.3
C19 C20 C21 121.1(3)
C19 C20 H20 119.4
C21 C20 H20 119.4
C16 C21 C20 118.7(3)
C16 C21 C22 121.5(2)
C20 C21 C22 119.8(3)
C24 C22 C21 113.3(2)
C24 C22 C23 110.3(3)
C21 C22 C23 109.6(3)
C24 C22 H22 107.8
C21 C22 H22 107.8
C23 C22 H22 107.8
C22 C23 H23A 109.5
C22 C23 H23B 109.5
H23A C23 H23B 109.5
C22 C23 H23C 109.5
H23A C23 H23C 109.5
H23B C23 H23C 109.5
C22 C24 H24A 109.5
C22 C24 H24B 109.5
H24A C24 H24B 109.5
C22 C24 H24C 109.5
H24A C24 H24C 109.5
H24B C24 H24C 109.5
C26 C25 C17 114.5(3)
C26 C25 C27 112.3(3)
C17 C25 C27 110.0(3)
C26 C25 H25 106.5
C17 C25 H25 106.5
C27 C25 H25 106.5
C25 C26 H26A 109.5
C25 C26 H26B 109.5
H26A C26 H26B 109.5
C25 C26 H26C 109.5
H26A C26 H26C 109.5
H26B C26 H26C 109.5
C25 C27 H27A 109.5
C25 C27 H27B 109.5
H27A C27 H27B 109.5
C25 C27 H27C 109.5
H27A C27 H27C 109.5
H27B C27 H27C 109.5
C33 C28 C29 120.1(2)
C33 C28 N2 116.2(2)
C29 C28 N2 123.6(2)
C28 C29 C30 119.5(2)
C28 C29 C37 121.2(2)
C30 C29 C37 119.2(2)
C31 C30 C29 121.0(3)
C31 C30 H30 119.5
C29 C30 H30 119.5
C30 C31 C32 118.7(3)
C30 C31 H31 120.7
C32 C31 H31 120.7
C31 C32 C33 123.2(3)
C31 C32 H32 118.4
C33 C32 H32 118.4
C28 C33 C32 117.3(3)
C28 C33 C34 120.6(2)
C32 C33 C34 122.0(3)
C35 C34 C36 106.8(3)
C35 C34 C33 114.5(3)
C36 C34 C33 108.8(3)
C35 C34 H34 108.8
C36 C34 H34 108.8
C33 C34 H34 108.8
C34 C35 H35A 109.5
C34 C35 H35B 109.5
H35A C35 H35B 109.5
C34 C35 H35C 109.5
H35A C35 H35C 109.5
H35B C35 H35C 109.5
C34 C36 H36A 109.5
C34 C36 H36B 109.5
H36A C36 H36B 109.5
C34 C36 H36C 109.5
H36A C36 H36C 109.5
H36B C36 H36C 109.5
C39 C37 C29 112.3(2)
C39 C37 C38 109.4(2)
C29 C37 C38 109.8(2)
C39 C37 H37 108.4
C29 C37 H37 108.4
C38 C37 H37 108.4
C37 C38 H38A 109.5
C37 C38 H38B 109.5
H38A C38 H38B 109.5
C37 C38 H38C 109.5
H38A C38 H38C 109.5
H38B C38 H38C 109.5
C37 C39 H39A 109.5
C37 C39 H39B 109.5
H39A C39 H39B 109.5
C37 C39 H39C 109.5
H39A C39 H39C 109.5
H39B C39 H39C 109.5

loop_
_geom_bond_atom_site_label_1
_geom_bond_atom_site_label_2
_geom_bond_distance
N1 C1 1.277(3)
N1 C16 1.457(3)
N2 C3 1.285(3)
N2 C28 1.465(3)
C1 C2 1.435(3)
C1 C10 1.527(3)
C2 C3 1.452(4)
C2 H2 0.9500
C3 C4 1.515(3)
C4 C5 1.364(4)
C4 C9 1.438(4)
C5 C6 1.403(4)
C5 H5 0.9500
C6 C7 1.426(4)
C6 H6 0.9500
C7 C8 1.352(4)
C7 H7 0.9500
C8 C9 1.401(4)
C8 H8 0.9500
C9 H9 0.9500
C10 C11 1.360(4)
C10 C15 1.433(4)
C11 C12 1.409(4)
C11 H11 0.9500
C12 C13 1.419(4)
C12 H12 0.9500
C13 C14 1.354(4)
C13 H13 0.9500
C14 C15 1.407(4)
C14 H14 0.9500
C15 H15 0.9500
C16 C17 1.402(4)
C16 C21 1.414(4)
C17 C18 1.408(4)
C17 C25 1.534(4)
C18 C19 1.392(5)
C18 H18 0.9500
C19 C20 1.360(5)
C19 H19 0.9500
C20 C21 1.420(4)
C20 H20 0.9500
C21 C22 1.513(4)
C22 C24 1.508(4)
C22 C23 1.545(4)
C22 H22 1.0000
C23 H23A 0.9800
C23 H23B 0.9800
C23 H23C 0.9800
C24 H24A 0.9800
C24 H24B 0.9800
C24 H24C 0.9800
C25 C26 1.490(5)
C25 C27 1.585(5)
C25 H25 1.0000
C26 H26A 0.9800
C26 H26B 0.9800
C26 H26C 0.9800
C27 H27A 0.9800
C27 H27B 0.9800
C27 H27C 0.9800
C28 C33 1.405(4)
C28 C29 1.425(4)
C29 C30 1.429(4)
C29 C37 1.511(4)
C30 C31 1.368(4)
C30 H30 0.9500
C31 C32 1.399(4)
C31 H31 0.9500
C32 C33 1.424(4)
C32 H32 0.9500
C33 C34 1.545(4)
C34 C35 1.478(4)
C34 C36 1.489(6)
C34 H34 1.0000
C35 H35A 0.9800
C35 H35B 0.9800
C35 H35C 0.9800
C36 H36A 0.9800
C36 H36B 0.9800
C36 H36C 0.9800
C37 C39 1.498(4)
C37 C38 1.544(4)
C37 H37 1.0000
C38 H38A 0.9800
C38 H38B 0.9800
C38 H38C 0.9800
C39 H39A 0.9800
C39 H39B 0.9800
C39 H39C 0.9800
